data_4109846
loop_
_publ_author_name
'Stosh A. Kozimor'
'Bart M. Bartlett'
'Jeffrey D. Rinehart'
'Jeffrey R. Long'

_publ_section_title
;
 Magnetic Exchange Coupling in Chloride-Bridged 5f-3d Heterometallic
 Complexes Generated via Insertion into a Uranium(IV) Dimethylpyrazolate
 Dimer
;
_journal_name_full 'Journal of the American Chemical Society'
_journal_page_first 10672
_journal_page_last 10674
_journal_paper_doi 10.1021/ja0725044
_journal_volume 129
_journal_year 2007
_chemical_formula_moiety 'C54 H88 Cl10 Cu N20 U2'
_chemical_formula_sum 'C54 H88 Cl10 Cu N20 U2'
_chemical_formula_weight 1911.54
_chemical_name_systematic
; 
 ? 
;
_space_group_IT_number 2
_symmetry_cell_setting triclinic
_symmetry_space_group_name_Hall '-P 1'
_symmetry_space_group_name_H-M 'P -1'
_atom_sites_solution_hydrogens geom
_atom_sites_solution_primary direct
_atom_sites_solution_secondary difmap
_audit_creation_method SHELXL-97
_cell_angle_alpha 72.148(2)
_cell_angle_beta 76.875(2)
_cell_angle_gamma 73.823(2)
_cell_formula_units_Z 1
_cell_length_a 11.4245(15)
_cell_length_b 12.2422(16)
_cell_length_c 14.9852(19)
_cell_measurement_reflns_used 7516
_cell_measurement_temperature 165
_cell_measurement_theta_max 18.883
_cell_measurement_theta_min 2.265
_cell_volume 1892.8(4)
_computing_cell_refinement 'Bruker SAINT v7.07b'
_computing_data_collection 'Bruker SMART v5.054d'
_computing_data_reduction 'Bruker SAINT v7.07b'
_computing_structure_refinement 'SHELXL-97 (Sheldrick, 1997)'
_computing_structure_solution 'SHELXS-97 (Sheldrick, 1990)'
_diffrn_ambient_temperature 165
_diffrn_measured_fraction_theta_full 0.968
_diffrn_measured_fraction_theta_max 0.968
_diffrn_measurement_device_type 'Bruker SMART CCD'
_diffrn_measurement_method \w/2\q-scans
_diffrn_radiation_monochromator graphite
_diffrn_radiation_source 'fine-focus sealed tube'
_diffrn_radiation_type MoK\a
_diffrn_radiation_wavelength 0.71073
_diffrn_reflns_av_R_equivalents 0.0447
_diffrn_reflns_av_sigmaI/netI 0.0932
_diffrn_reflns_limit_h_max 14
_diffrn_reflns_limit_h_min -14
_diffrn_reflns_limit_k_max 15
_diffrn_reflns_limit_k_min -13
_diffrn_reflns_limit_l_max 18
_diffrn_reflns_limit_l_min -18
_diffrn_reflns_number 12535
_diffrn_reflns_theta_full 26.40
_diffrn_reflns_theta_max 26.40
_diffrn_reflns_theta_min 1.45
_diffrn_standards_decay_% 0
_diffrn_standards_interval_count 0
_diffrn_standards_interval_time 0
_diffrn_standards_number 0
_exptl_absorpt_coefficient_mu 4.947
_exptl_absorpt_correction_T_max 1
_exptl_absorpt_correction_T_min 0.607469
_exptl_absorpt_correction_type empirical
_exptl_absorpt_process_details 'Blessing, 1995'
_exptl_crystal_colour purple
_exptl_crystal_density_diffrn 1.677
_exptl_crystal_description block
_exptl_crystal_F_000 935
_exptl_crystal_size_max 0.08
_exptl_crystal_size_mid 0.08
_exptl_crystal_size_min 0.03
_refine_diff_density_max 1.639
_refine_diff_density_min -1.009
_refine_diff_density_rms 0.166
_refine_ls_extinction_method none
_refine_ls_goodness_of_fit_ref 1.001
_refine_ls_hydrogen_treatment constr
_refine_ls_matrix_type full
_refine_ls_number_parameters 394
_refine_ls_number_reflns 7516
_refine_ls_number_restraints 0
_refine_ls_restrained_S_all 1.001
_refine_ls_R_factor_all 0.0687
_refine_ls_R_factor_gt 0.0472
_refine_ls_shift/su_max 0.000
_refine_ls_shift/su_mean 0.000
_refine_ls_structure_factor_coef Fsqd
_refine_ls_weighting_details 'calc w=1/[\s^2^(Fo^2^)+(0.0408P)^2^+0.0000P] where P=(Fo^2^+2Fc^2^)/3'
_refine_ls_weighting_scheme calc
_refine_ls_wR_factor_gt 0.0965
_refine_ls_wR_factor_ref 0.1024
_reflns_number_gt 5862
_reflns_number_total 7516
_reflns_threshold_expression >2sigma(I)
_cod_data_source_file ja0725044si20070410_071928.cif
_cod_data_source_block jdr21s
_cod_database_code 4109846

loop_
_symmetry_equiv_pos_as_xyz
'x, y, z'
'-x, -y, -z'

loop_
_atom_site_label
_atom_site_type_symbol
_atom_site_fract_x
_atom_site_fract_y
_atom_site_fract_z
_atom_site_U_iso_or_equiv
_atom_site_adp_type
_atom_site_occupancy
_atom_site_symmetry_multiplicity
_atom_site_calc_flag
_atom_site_refinement_flags
U1 U -0.11227(2) 0.21581(2) 0.266698(19) 0.02223(9) Uani 1 1 d .
Cu1 Cu 0.0000 0.0000 0.0000 0.0266(3) Uani 1 2 d S
Cl1 Cl 0.01046(16) 0.15216(14) 0.10074(12) 0.0292(4) Uani 1 1 d .
Cl2 Cl 0.3812(4) 0.3077(3) 0.7376(3) 0.1108(13) Uani 1 1 d .
Cl3 Cl 0.6058(2) -0.1631(2) 0.98024(18) 0.0570(6) Uani 1 1 d .
Cl4 Cl 0.6432(2) 0.0413(2) 0.82459(17) 0.0604(6) Uani 1 1 d .
Cl5 Cl 0.5715(3) 0.4121(4) 0.7521(3) 0.1167(14) Uani 1 1 d .
N9 N -0.0710(5) -0.0966(5) 0.1254(4) 0.0279(13) Uani 1 1 d .
H1C H -0.0735 -0.0594 0.1701 0.033 Uiso 1 1 calc R
N10 N 0.1770(5) -0.0718(5) 0.0209(4) 0.0258(13) Uani 1 1 d .
H2C H 0.1917 -0.0336 0.0591 0.031 Uiso 1 1 calc R
N2 N -0.2680(5) 0.2705(5) 0.3916(4) 0.0336(14) Uani 1 1 d .
N1 N -0.1794(6) 0.3310(5) 0.3801(4) 0.0354(15) Uani 1 1 d .
N3 N -0.2585(5) 0.3338(5) 0.1637(4) 0.0279(13) Uani 1 1 d .
N4 N -0.1702(5) 0.3971(5) 0.1517(4) 0.0268(13) Uani 1 1 d .
N8 N 0.0742(5) 0.2711(5) 0.2664(4) 0.0289(13) Uani 1 1 d .
N7 N 0.0845(5) 0.1568(5) 0.3183(4) 0.0283(13) Uani 1 1 d .
N6 N -0.1123(5) 0.0077(5) 0.3256(4) 0.0317(14) Uani 1 1 d .
N5 N -0.2250(5) 0.0641(5) 0.2999(4) 0.0292(13) Uani 1 1 d .
C23 C 0.2084(7) -0.1971(6) 0.0693(6) 0.0382(19) Uani 1 1 d .
H1A H 0.2943 -0.2190 0.0779 0.046 Uiso 1 1 calc R
H1B H 0.1988 -0.2425 0.0297 0.046 Uiso 1 1 calc R
C22 C 0.1292(7) -0.2278(6) 0.1649(5) 0.0391(19) Uani 1 1 d .
H2A H 0.1650 -0.3070 0.1991 0.047 Uiso 1 1 calc R
H2B H 0.1301 -0.1746 0.2011 0.047 Uiso 1 1 calc R
C21 C -0.0030(7) -0.2209(6) 0.1592(5) 0.0366(18) Uani 1 1 d .
H3A H -0.0046 -0.2654 0.1160 0.044 Uiso 1 1 calc R
H3B H -0.0439 -0.2563 0.2213 0.044 Uiso 1 1 calc R
C25 C -0.2002(7) -0.0879(6) 0.1179(5) 0.0352(18) Uani 1 1 d .
H4A H -0.2465 -0.1118 0.1806 0.042 Uiso 1 1 calc R
H4B H -0.2028 -0.1394 0.0809 0.042 Uiso 1 1 calc R
C24 C -0.2563(7) 0.0384(6) 0.0703(5) 0.0347(18) Uani 1 1 d .
H5A H -0.3392 0.0454 0.0602 0.042 Uiso 1 1 calc R
H5B H -0.2603 0.0895 0.1098 0.042 Uiso 1 1 calc R
C5 C -0.4724(9) 0.2543(9) 0.4869(7) 0.069(3) Uani 1 1 d .
H6A H -0.4648 0.1993 0.4509 0.103 Uiso 1 1 calc R
H6B H -0.5433 0.3174 0.4739 0.103 Uiso 1 1 calc R
H6C H -0.4818 0.2149 0.5534 0.103 Uiso 1 1 calc R
C3 C -0.3601(7) 0.3024(7) 0.4600(6) 0.042(2) Uani 1 1 d .
C2 C -0.3285(9) 0.3823(7) 0.4910(6) 0.051(2) Uani 1 1 d .
H8A H -0.3750 0.4184 0.5380 0.062 Uiso 1 1 calc R
C1 C -0.2148(8) 0.4005(7) 0.4403(6) 0.042(2) Uani 1 1 d .
C4 C -0.1381(9) 0.4803(8) 0.4408(7) 0.061(3) Uani 1 1 d .
H10A H -0.0641 0.4700 0.3956 0.092 Uiso 1 1 calc R
H10B H -0.1168 0.4620 0.5030 0.092 Uiso 1 1 calc R
H10C H -0.1836 0.5605 0.4241 0.092 Uiso 1 1 calc R
C9 C -0.4448(7) 0.3506(7) 0.0995(6) 0.047(2) Uani 1 1 d .
H11A H -0.4437 0.2758 0.1452 0.071 Uiso 1 1 calc R
H11B H -0.4416 0.3418 0.0374 0.071 Uiso 1 1 calc R
H11C H -0.5193 0.4060 0.1149 0.071 Uiso 1 1 calc R
C6 C -0.3355(6) 0.3947(6) 0.1007(5) 0.0326(17) Uani 1 1 d .
C7 C -0.2991(7) 0.4961(6) 0.0483(6) 0.0380(19) Uani 1 1 d .
H13A H -0.3365 0.5541 0.0002 0.046 Uiso 1 1 calc R
C8 C -0.1947(7) 0.4946(6) 0.0819(5) 0.0305(17) Uani 1 1 d .
C10 C -0.1204(7) 0.5876(7) 0.0544(6) 0.047(2) Uani 1 1 d .
H15A H -0.0535 0.5609 0.0904 0.070 Uiso 1 1 calc R
H15B H -0.1723 0.6592 0.0675 0.070 Uiso 1 1 calc R
H15C H -0.0881 0.6018 -0.0121 0.070 Uiso 1 1 calc R
C20 C 0.1762(8) 0.4361(7) 0.2354(6) 0.050(2) Uani 1 1 d .
H16A H 0.1144 0.4759 0.1951 0.075 Uiso 1 1 calc R
H16B H 0.2565 0.4369 0.1983 0.075 Uiso 1 1 calc R
H16C H 0.1649 0.4755 0.2841 0.075 Uiso 1 1 calc R
C18 C 0.1647(6) 0.3107(6) 0.2802(5) 0.0287(16) Uani 1 1 d .
C17 C 0.2342(7) 0.2218(7) 0.3424(5) 0.0372(18) Uani 1 1 d .
H18A H 0.3020 0.2259 0.3648 0.045 Uiso 1 1 calc R
C16 C 0.1816(7) 0.1250(6) 0.3646(5) 0.0350(18) Uani 1 1 d .
C19 C 0.2169(8) 0.0038(7) 0.4266(6) 0.046(2) Uani 1 1 d .
H20A H 0.1608 -0.0418 0.4264 0.069 Uiso 1 1 calc R
H20B H 0.2132 0.0079 0.4901 0.069 Uiso 1 1 calc R
H20C H 0.2992 -0.0328 0.4031 0.069 Uiso 1 1 calc R
C14 C -0.0028(8) -0.1907(7) 0.4118(6) 0.046(2) Uani 1 1 d .
H21A H 0.0648 -0.1524 0.3954 0.069 Uiso 1 1 calc R
H21B H 0.0203 -0.2581 0.3864 0.069 Uiso 1 1 calc R
H21C H -0.0232 -0.2154 0.4796 0.069 Uiso 1 1 calc R
C11 C -0.1135(7) -0.1058(6) 0.3708(5) 0.0324(17) Uani 1 1 d .
C12 C -0.2306(7) -0.1220(7) 0.3755(5) 0.040(2) Uani 1 1 d .
H23A H -0.2575 -0.1917 0.4026 0.049 Uiso 1 1 calc R
C13 C -0.2994(7) -0.0136(7) 0.3320(5) 0.0400(19) Uani 1 1 d .
C15 C -0.4305(7) 0.0242(7) 0.3147(6) 0.050(2) Uani 1 1 d .
H25A H -0.4482 0.1064 0.2823 0.076 Uiso 1 1 calc R
H25B H -0.4845 0.0112 0.3743 0.076 Uiso 1 1 calc R
H25C H -0.4427 -0.0207 0.2765 0.076 Uiso 1 1 calc R
C26 C 0.6773(8) -0.1137(8) 0.8630(6) 0.055(3) Uani 1 1 d .
H26A H 0.6493 -0.1449 0.8214 0.066 Uiso 1 1 calc R
H26B H 0.7659 -0.1431 0.8592 0.066 Uiso 1 1 calc R
C27 C 0.4220(8) 0.4353(7) 0.7305(7) 0.049(2) Uani 1 1 d .
H27A H 0.3649 0.4740 0.7761 0.059 Uiso 1 1 calc R
H27B H 0.4145 0.4877 0.6677 0.059 Uiso 1 1 calc R

loop_
_atom_site_aniso_label
_atom_site_aniso_U_11
_atom_site_aniso_U_22
_atom_site_aniso_U_33
_atom_site_aniso_U_23
_atom_site_aniso_U_13
_atom_site_aniso_U_12
U1 0.01999(14) 0.02172(14) 0.02568(15) -0.00655(10) -0.00497(10) -0.00421(9)
Cu1 0.0254(6) 0.0242(6) 0.0309(7) -0.0077(5) -0.0068(5) -0.0042(5)
Cl1 0.0321(10) 0.0281(9) 0.0306(10) -0.0120(7) -0.0032(8) -0.0081(7)
Cl2 0.156(3) 0.0615(19) 0.117(3) -0.0330(18) 0.020(2) -0.050(2)
Cl3 0.0448(13) 0.0586(14) 0.0702(16) -0.0216(12) -0.0145(12) -0.0061(11)
Cl4 0.0642(16) 0.0639(15) 0.0612(16) -0.0247(12) -0.0168(12) -0.0121(12)
Cl5 0.0458(17) 0.212(4) 0.113(3) -0.089(3) -0.0208(17) -0.004(2)
N9 0.033(3) 0.029(3) 0.028(3) -0.011(3) -0.008(3) -0.009(3)
N10 0.029(3) 0.025(3) 0.029(3) -0.012(3) -0.012(3) -0.002(2)
N2 0.032(4) 0.040(4) 0.027(3) -0.007(3) -0.002(3) -0.010(3)
N1 0.031(4) 0.043(4) 0.034(4) -0.011(3) -0.007(3) -0.009(3)
N3 0.030(3) 0.021(3) 0.031(3) -0.007(3) -0.005(3) -0.004(2)
N4 0.029(3) 0.019(3) 0.036(4) -0.008(3) -0.004(3) -0.010(2)
N8 0.028(3) 0.028(3) 0.035(4) -0.010(3) -0.008(3) -0.008(3)
N7 0.026(3) 0.025(3) 0.033(4) -0.008(3) -0.008(3) -0.001(2)
N6 0.028(3) 0.033(3) 0.030(4) -0.008(3) 0.001(3) -0.005(3)
N5 0.025(3) 0.026(3) 0.033(4) -0.003(3) -0.009(3) -0.002(2)
C23 0.032(4) 0.029(4) 0.057(5) -0.018(4) -0.019(4) 0.004(3)
C22 0.051(5) 0.027(4) 0.036(5) -0.003(3) -0.017(4) -0.001(4)
C21 0.057(5) 0.022(4) 0.034(4) -0.008(3) -0.012(4) -0.008(3)
C25 0.035(4) 0.038(4) 0.034(4) -0.013(3) -0.001(3) -0.011(3)
C24 0.028(4) 0.043(5) 0.039(5) -0.017(4) -0.009(3) -0.007(3)
C5 0.059(7) 0.063(6) 0.069(7) -0.012(5) 0.019(5) -0.017(5)
C3 0.035(5) 0.034(5) 0.048(5) -0.010(4) 0.006(4) -0.004(4)
C2 0.064(6) 0.044(5) 0.034(5) -0.013(4) 0.004(4) 0.001(4)
C1 0.046(5) 0.039(5) 0.035(5) -0.013(4) -0.011(4) 0.006(4)
C4 0.064(7) 0.057(6) 0.074(7) -0.036(5) -0.028(5) 0.002(5)
C9 0.039(5) 0.038(5) 0.070(6) -0.007(4) -0.032(4) -0.008(4)
C6 0.023(4) 0.037(4) 0.041(5) -0.014(4) -0.014(3) 0.000(3)
C7 0.040(5) 0.029(4) 0.042(5) -0.003(3) -0.017(4) -0.001(3)
C8 0.039(4) 0.016(4) 0.032(4) -0.007(3) -0.004(3) 0.000(3)
C10 0.042(5) 0.032(4) 0.067(6) -0.007(4) -0.012(4) -0.013(4)
C20 0.043(5) 0.043(5) 0.066(6) -0.014(4) -0.007(4) -0.017(4)
C18 0.021(4) 0.033(4) 0.036(4) -0.013(3) -0.007(3) -0.006(3)
C17 0.033(4) 0.053(5) 0.036(5) -0.021(4) -0.005(3) -0.015(4)
C16 0.033(4) 0.040(4) 0.030(4) -0.014(3) -0.009(3) 0.003(3)
C19 0.044(5) 0.057(5) 0.033(5) -0.005(4) -0.016(4) -0.005(4)
C14 0.058(6) 0.039(5) 0.040(5) -0.011(4) -0.018(4) -0.002(4)
C11 0.043(5) 0.028(4) 0.025(4) -0.006(3) -0.001(3) -0.010(3)
C12 0.049(5) 0.034(4) 0.039(5) 0.002(4) -0.006(4) -0.024(4)
C13 0.045(5) 0.048(5) 0.034(5) -0.009(4) -0.001(4) -0.026(4)
C15 0.030(5) 0.058(6) 0.064(6) -0.008(5) -0.001(4) -0.023(4)
C26 0.030(5) 0.077(7) 0.068(7) -0.047(5) -0.014(4) 0.008(4)
C27 0.040(5) 0.045(5) 0.061(6) -0.018(4) -0.006(4) -0.003(4)

loop_
_atom_type_symbol
_atom_type_description
_atom_type_scat_dispersion_real
_atom_type_scat_dispersion_imag
_atom_type_scat_source
C C 0.0033 0.0016 'International Tables Vol C Tables 4.2.6.8 and 6.1.1.4'
H H 0.0000 0.0000 'International Tables Vol C Tables 4.2.6.8 and 6.1.1.4'
N N 0.0061 0.0033 'International Tables Vol C Tables 4.2.6.8 and 6.1.1.4'
Cl Cl 0.1484 0.1585 'International Tables Vol C Tables 4.2.6.8 and 6.1.1.4'
Cu Cu 0.3201 1.2651 'International Tables Vol C Tables 4.2.6.8 and 6.1.1.4'
U U -9.6767 9.6646 'International Tables Vol C Tables 4.2.6.8 and 6.1.1.4'

loop_
_geom_angle_atom_site_label_1
_geom_angle_atom_site_label_2
_geom_angle_atom_site_label_3
_geom_angle
_geom_angle_site_symmetry_1
_geom_angle_site_symmetry_3
N4 U1 N2 94.6(2) . .
N4 U1 N7 121.61(19) . .
N2 U1 N7 109.1(2) . .
N4 U1 N3 33.70(18) . .
N2 U1 N3 85.5(2) . .
N7 U1 N3 154.2(2) . .
N4 U1 N1 85.7(2) . .
N2 U1 N1 33.2(2) . .
N7 U1 N1 87.0(2) . .
N3 U1 N1 95.6(2) . .
N4 U1 N8 89.01(19) . .
N2 U1 N8 110.2(2) . .
N7 U1 N8 33.02(18) . .
N3 U1 N8 122.56(19) . .
N1 U1 N8 78.2(2) . .
N4 U1 N5 119.46(18) . .
N2 U1 N5 80.5(2) . .
N7 U1 N5 116.71(18) . .
N3 U1 N5 85.95(18) . .
N1 U1 N5 112.7(2) . .
N8 U1 N5 149.35(19) . .
N4 U1 N6 147.7(2) . .
N2 U1 N6 94.2(2) . .
N7 U1 N6 84.28(19) . .
N3 U1 N6 116.56(19) . .
N1 U1 N6 117.1(2) . .
N8 U1 N6 116.73(19) . .
N5 U1 N6 32.62(18) . .
N4 U1 Cl1 79.72(14) . .
N2 U1 Cl1 163.52(15) . .
N7 U1 Cl1 86.85(14) . .
N3 U1 Cl1 81.20(14) . .
N1 U1 Cl1 158.10(15) . .
N8 U1 Cl1 85.28(14) . .
N5 U1 Cl1 88.80(14) . .
N6 U1 Cl1 83.16(14) . .
N4 U1 C8 1.80(18) . .
N2 U1 C8 96.36(18) . .
N7 U1 C8 120.84(18) . .
N3 U1 C8 34.17(18) . .
N1 U1 C8 87.24(18) . .
N8 U1 C8 88.43(18) . .
N5 U1 C8 119.66(17) . .
N6 U1 C8 147.13(18) . .
Cl1 U1 C8 77.98(11) . .
N4 U1 C16 123.43(18) . .
N2 U1 C16 105.01(18) . .
N7 U1 C16 4.18(18) . .
N3 U1 C16 156.74(18) . .
N1 U1 C16 83.54(18) . .
N8 U1 C16 34.44(18) . .
N5 U1 C16 115.91(18) . .
N6 U1 C16 83.83(18) . .
Cl1 U1 C16 90.93(12) . .
C8 U1 C16 122.80(17) . .
N4 U1 C18 89.13(17) . .
N2 U1 C18 106.23(18) . .
N7 U1 C18 33.72(17) . .
N3 U1 C18 122.83(17) . .
N1 U1 C18 74.20(18) . .
N8 U1 C18 4.00(17) . .
N5 U1 C18 150.43(17) . .
N6 U1 C18 117.95(17) . .
Cl1 U1 C18 89.24(11) . .
C8 U1 C18 88.67(16) . .
C16 U1 C18 34.64(16) . .
N9 Cu1 N9 180.0(4) 2 .
N9 Cu1 N10 94.1(2) 2 2
N9 Cu1 N10 85.9(2) . 2
N9 Cu1 N10 85.9(2) 2 .
N9 Cu1 N10 94.1(2) . .
N10 Cu1 N10 180.0(5) 2 .
N9 Cu1 Cl1 86.14(16) 2 2
N9 Cu1 Cl1 93.86(16) . 2
N10 Cu1 Cl1 84.16(15) 2 2
N10 Cu1 Cl1 95.84(15) . 2
N9 Cu1 Cl1 93.86(16) 2 .
N9 Cu1 Cl1 86.14(16) . .
N10 Cu1 Cl1 95.84(15) 2 .
N10 Cu1 Cl1 84.16(15) . .
Cl1 Cu1 Cl1 180.00(5) 2 .
N9 Cu1 C25 149.6(2) 2 .
N9 Cu1 C25 30.4(2) . .
N10 Cu1 C25 56.9(2) 2 .
N10 Cu1 C25 123.1(2) . .
Cl1 Cu1 C25 82.20(16) 2 .
Cl1 Cu1 C25 97.80(16) . .
N9 Cu1 C25 30.4(2) 2 2
N9 Cu1 C25 149.6(2) . 2
N10 Cu1 C25 123.1(2) 2 2
N10 Cu1 C25 56.9(2) . 2
Cl1 Cu1 C25 97.80(16) 2 2
Cl1 Cu1 C25 82.20(16) . 2
C25 Cu1 C25 180.0(5) . 2
N9 Cu1 C24 57.2(2) 2 2
N9 Cu1 C24 122.8(2) . 2
N10 Cu1 C24 150.4(2) 2 2
N10 Cu1 C24 29.6(2) . 2
Cl1 Cu1 C24 86.66(15) 2 2
Cl1 Cu1 C24 93.34(15) . 2
C25 Cu1 C24 148.9(2) . 2
C25 Cu1 C24 31.1(2) 2 2
N9 Cu1 C24 122.8(2) 2 .
N9 Cu1 C24 57.2(2) . .
N10 Cu1 C24 29.6(2) 2 .
N10 Cu1 C24 150.4(2) . .
Cl1 Cu1 C24 93.34(15) 2 .
Cl1 Cu1 C24 86.66(15) . .
C25 Cu1 C24 31.1(2) . .
C25 Cu1 C24 148.9(2) 2 .
C24 Cu1 C24 180.0(5) 2 .
N9 Cu1 C23 106.3(2) 2 .
N9 Cu1 C23 73.7(2) . .
N10 Cu1 C23 154.3(2) 2 .
N10 Cu1 C23 25.7(2) . .
Cl1 Cu1 C23 81.94(15) 2 .
Cl1 Cu1 C23 98.06(15) . .
C25 Cu1 C23 99.8(2) . .
C25 Cu1 C23 80.2(2) 2 .
C24 Cu1 C23 49.7(2) 2 .
C24 Cu1 C23 130.3(2) . .
N9 Cu1 C23 73.7(2) 2 2
N9 Cu1 C23 106.3(2) . 2
N10 Cu1 C23 25.7(2) 2 2
N10 Cu1 C23 154.3(2) . 2
Cl1 Cu1 C23 98.06(15) 2 2
Cl1 Cu1 C23 81.94(15) . 2
C25 Cu1 C23 80.2(2) . 2
C25 Cu1 C23 99.8(2) 2 2
C24 Cu1 C23 130.3(2) 2 2
C24 Cu1 C23 49.7(2) . 2
C23 Cu1 C23 180.0(5) . 2
Cu1 Cl1 U1 137.61(7) . .
C25 N9 C21 112.3(5) . .
C25 N9 Cu1 105.8(4) . .
C21 N9 Cu1 117.5(5) . .
C23 N10 C24 113.8(5) . 2
C23 N10 Cu1 117.6(4) . .
C24 N10 Cu1 107.6(4) 2 .
C3 N2 N1 107.9(6) . .
C3 N2 U1 177.5(5) . .
N1 N2 U1 73.7(4) . .
C1 N1 N2 109.2(6) . .
C1 N1 U1 176.9(6) . .
N2 N1 U1 73.2(4) . .
C6 N3 N4 107.8(5) . .
C6 N3 U1 175.2(5) . .
N4 N3 U1 72.9(3) . .
C8 N4 N3 107.7(6) . .
C8 N4 U1 175.0(5) . .
N3 N4 U1 73.4(3) . .
C18 N8 N7 108.2(5) . .
C18 N8 U1 168.8(5) . .
N7 N8 U1 72.8(3) . .
C16 N7 N8 108.9(6) . .
C16 N7 U1 168.4(5) . .
N8 N7 U1 74.2(3) . .
C11 N6 N5 108.9(6) . .
C11 N6 U1 171.8(5) . .
N5 N6 U1 73.2(3) . .
C13 N5 N6 108.2(6) . .
C13 N5 U1 169.8(5) . .
N6 N5 U1 74.2(4) . .
N10 C23 C22 112.6(6) . .
N10 C23 Cu1 36.8(3) . .
C22 C23 Cu1 89.7(4) . .
C21 C22 C23 113.9(6) . .
C21 C22 Cu1 64.1(4) . .
C23 C22 Cu1 63.4(4) . .
N9 C21 C22 111.4(6) . .
N9 C21 Cu1 36.5(3) . .
C22 C21 Cu1 89.1(4) . .
N9 C25 C24 108.7(6) . .
N9 C25 Cu1 43.7(3) . .
C24 C25 Cu1 75.5(4) . .
N10 C24 C25 107.2(6) 2 .
N10 C24 Cu1 42.8(3) 2 .
C25 C24 Cu1 73.4(4) . .
N2 C3 C2 107.9(7) . .
N2 C3 C5 121.0(8) . .
C2 C3 C5 131.1(8) . .
N2 C3 U1 1.6(3) . .
C2 C3 U1 108.9(6) . .
C5 C3 U1 119.9(6) . .
C3 C2 C1 108.2(7) . .
N1 C1 C2 106.8(7) . .
N1 C1 C4 121.0(8) . .
C2 C1 C4 132.2(8) . .
N1 C1 U1 2.0(4) . .
C2 C1 U1 108.3(6) . .
C4 C1 U1 119.4(6) . .
N3 C6 C7 109.4(6) . .
N3 C6 C9 120.2(7) . .
C7 C6 C9 130.3(7) . .
N3 C6 U1 3.1(3) . .
C7 C6 U1 109.8(5) . .
C9 C6 U1 119.9(5) . .
C6 C7 C8 105.9(6) . .
N4 C8 C7 109.2(6) . .
N4 C8 C10 121.5(7) . .
C7 C8 C10 129.1(7) . .
N4 C8 U1 3.2(3) . .
C7 C8 U1 109.9(5) . .
C10 C8 U1 121.0(5) . .
N8 C18 C17 109.1(6) . .
N8 C18 C20 121.4(6) . .
C17 C18 C20 129.4(7) . .
N8 C18 U1 7.2(3) . .
C17 C18 U1 109.3(5) . .
C20 C18 U1 120.4(5) . .
C18 C17 C16 105.8(6) . .
N7 C16 C17 108.0(6) . .
N7 C16 C19 121.2(7) . .
C17 C16 C19 130.8(7) . .
N7 C16 U1 7.4(3) . .
C17 C16 U1 109.5(5) . .
C19 C16 U1 119.3(5) . .
N6 C11 C12 108.1(7) . .
N6 C11 C14 121.7(7) . .
C12 C11 C14 130.0(7) . .
N6 C11 U1 5.3(3) . .
C12 C11 U1 109.2(5) . .
C14 C11 U1 120.1(5) . .
C13 C12 C11 106.4(6) . .
N5 C13 C12 108.2(7) . .
N5 C13 C15 120.3(7) . .
C12 C13 C15 131.5(7) . .
N5 C13 U1 6.6(3) . .
C12 C13 U1 109.7(5) . .
C15 C13 U1 118.6(5) . .
Cl3 C26 Cl4 111.3(4) . .
Cl2 C27 Cl5 113.3(5) . .

loop_
_geom_bond_atom_site_label_1
_geom_bond_atom_site_label_2
_geom_bond_distance
_geom_bond_site_symmetry_2
U1 N4 2.385(5) .
U1 N2 2.390(6) .
U1 N7 2.390(6) .
U1 N3 2.392(5) .
U1 N1 2.396(6) .
U1 N8 2.407(6) .
U1 N5 2.415(6) .
U1 N6 2.427(6) .
U1 Cl1 2.7845(17) .
U1 C8 3.716(7) .
U1 C16 3.717(7) .
U1 C18 3.726(7) .
Cu1 N9 2.017(6) 2
Cu1 N9 2.017(6) .
Cu1 N10 2.022(5) 2
Cu1 N10 2.022(5) .
Cu1 Cl1 2.7737(16) 2
Cu1 Cl1 2.7737(16) .
Cu1 C25 2.807(7) .
Cu1 C25 2.807(7) 2
Cu1 C24 2.836(7) 2
Cu1 C24 2.836(7) .
Cu1 C23 2.993(7) .
Cu1 C23 2.993(7) 2
Cl2 C27 1.717(9) .
Cl3 C26 1.759(9) .
Cl4 C26 1.762(9) .
Cl5 C27 1.739(9) .
N9 C25 1.477(9) .
N9 C21 1.491(8) .
N10 C23 1.461(8) .
N10 C24 1.470(9) 2
N2 C3 1.355(10) .
N2 N1 1.366(8) .
N1 C1 1.348(9) .
N3 C6 1.342(8) .
N3 N4 1.385(7) .
N4 C8 1.334(8) .
N8 C18 1.336(8) .
N8 N7 1.363(7) .
N7 C16 1.345(9) .
N6 C11 1.349(9) .
N6 N5 1.360(8) .
N5 C13 1.358(9) .
C23 C22 1.511(11) .
C22 C21 1.510(11) .
C25 C24 1.513(10) .
C24 N10 1.470(9) 2
C5 C3 1.482(12) .
C3 C2 1.362(12) .
C2 C1 1.386(12) .
C1 C4 1.486(12) .
C9 C6 1.498(10) .
C6 C7 1.368(10) .
C7 C8 1.388(10) .
C8 C10 1.509(10) .
C20 C18 1.504(10) .
C18 C17 1.385(10) .
C17 C16 1.393(10) .
C16 C19 1.489(10) .
C14 C11 1.512(10) .
C11 C12 1.389(10) .
C12 C13 1.387(11) .
C13 C15 1.496(11) .
